data_4062015
_journal_name_full Organometallics
_journal_year 2003
_chemical_formula_sum 'C9 H6 O2'
_chemical_formula_weight 146.14
_space_group_IT_number 9
_symmetry_cell_setting monoclinic
_symmetry_space_group_name_Hall 'C -2yc'
_symmetry_space_group_name_H-M 'C 1 c 1'
_cell_angle_alpha 90.00
_cell_angle_beta 96.419(3)
_cell_angle_gamma 90.00
_cell_formula_units_Z 8
_cell_length_a 7.7327(8)
_cell_length_b 13.3949(14)
_cell_length_c 13.5108(14)
_cell_measurement_temperature 133(2)
_cell_volume 1390.7(3)
_diffrn_ambient_temperature 133(2)
_exptl_crystal_density_diffrn 1.396
_cod_original_sg_symbol_H-M 'C c'
_cod_database_code 4062015

loop_
_symmetry_equiv_pos_as_xyz
'x, y, z'
'x, -y, z+1/2'
'x+1/2, y+1/2, z'
'x+1/2, -y+1/2, z+1/2'

loop_
_atom_site_label
_atom_site_type_symbol
_atom_site_fract_x
_atom_site_fract_y
_atom_site_fract_z
_atom_site_U_iso_or_equiv
_atom_site_adp_type
_atom_site_occupancy
_atom_site_symmetry_multiplicity
_atom_site_calc_flag
_atom_site_refinement_flags
_atom_site_disorder_assembly
_atom_site_disorder_group
C1 C 0.3483(2) 0.57329(12) 0.49404(12) 0.0223(3) Uani 1 1 d . . .
O1 O 0.33756(17) 0.62100(9) 0.41826(9) 0.0294(3) Uani 1 1 d . . .
O2 O 0.26148(15) 0.60219(8) 0.57321(8) 0.0252(3) Uani 1 1 d . . .
C3 C 0.3004(2) 0.53643(12) 0.65341(11) 0.0221(3) Uani 1 1 d . . .
C3A C 0.42094(19) 0.46143(11) 0.62256(12) 0.0202(3) Uani 1 1 d . . .
C4 C 0.5046(2) 0.38182(12) 0.67377(13) 0.0236(3) Uani 1 1 d . . .
H4 H 0.4893 0.3682 0.7413 0.028 Uiso 1 1 calc R . .
C5 C 0.6118(2) 0.32298(12) 0.62136(13) 0.0269(3) Uani 1 1 d . . .
H5 H 0.6706 0.2678 0.6539 0.032 Uiso 1 1 calc R . .
C6 C 0.6351(2) 0.34290(13) 0.52204(14) 0.0285(3) Uani 1 1 d . . .
H6 H 0.7082 0.3006 0.4885 0.034 Uiso 1 1 calc R . .
C7 C 0.5538(2) 0.42301(12) 0.47189(13) 0.0253(3) Uani 1 1 d . . .
H7 H 0.5703 0.4372 0.4047 0.030 Uiso 1 1 calc R . .
C7A C 0.44664(19) 0.48209(12) 0.52419(11) 0.0204(3) Uani 1 1 d . . .
C8 C 0.2310(2) 0.54752(13) 0.73790(13) 0.0290(4) Uani 1 1 d . . .
H8A H 0.1529 0.6010 0.7453 0.035 Uiso 1 1 calc R . .
H8B H 0.2594 0.5020 0.7912 0.035 Uiso 1 1 calc R . .
C1' C 0.6110(2) 0.80759(13) 0.45605(13) 0.0259(3) Uani 1 1 d . . .
O1' O 0.52975(18) 0.88199(10) 0.43412(11) 0.0355(3) Uani 1 1 d . . .
O2' O 0.69047(16) 0.75433(9) 0.38600(9) 0.0271(3) Uani 1 1 d . . .
C3' C 0.7799(2) 0.67196(12) 0.43140(13) 0.0252(3) Uani 1 1 d . . .
C3A' C 0.7529(2) 0.67415(12) 0.53714(12) 0.0238(3) Uani 1 1 d . . .
C4' C 0.8117(2) 0.61148(13) 0.61603(15) 0.0311(4) Uani 1 1 d . . .
H4' H 0.8819 0.5548 0.6065 0.037 Uiso 1 1 calc R . .
C5' C 0.7635(3) 0.63537(16) 0.70934(14) 0.0358(4) Uani 1 1 d . . .
H5' H 0.8027 0.5943 0.7647 0.043 Uiso 1 1 calc R . .
C6' C 0.6595(3) 0.71759(17) 0.72393(14) 0.0361(4) Uani 1 1 d . . .
H6' H 0.6286 0.7315 0.7886 0.043 Uiso 1 1 calc R . .
C7' C 0.6000(2) 0.77981(14) 0.64483(13) 0.0304(4) Uani 1 1 d . . .
H7' H 0.5287 0.8361 0.6539 0.037 Uiso 1 1 calc R . .
C7A' C 0.6495(2) 0.75591(12) 0.55224(12) 0.0241(3) Uani 1 1 d . . .
C8' C 0.8675(2) 0.61060(14) 0.37956(15) 0.0335(4) Uani 1 1 d . . .
H8'1 H 0.8710 0.6216 0.3104 0.040 Uiso 1 1 calc R . .
H8'2 H 0.9273 0.5553 0.4113 0.040 Uiso 1 1 calc R . .

loop_
_atom_site_aniso_label
_atom_site_aniso_U_11
_atom_site_aniso_U_22
_atom_site_aniso_U_33
_atom_site_aniso_U_23
_atom_site_aniso_U_13
_atom_site_aniso_U_12
C1 0.0259(7) 0.0202(7) 0.0207(7) -0.0030(6) 0.0028(6) -0.0003(6)
O1 0.0390(7) 0.0268(6) 0.0221(6) 0.0031(5) 0.0025(5) 0.0038(5)
O2 0.0341(6) 0.0221(5) 0.0198(5) 0.0007(4) 0.0041(5) 0.0080(5)
C3 0.0249(7) 0.0205(7) 0.0203(7) -0.0005(5) 0.0003(5) 0.0015(6)
C3A 0.0199(7) 0.0195(7) 0.0210(7) -0.0024(5) 0.0009(5) -0.0011(5)
C4 0.0242(7) 0.0211(7) 0.0250(8) 0.0012(6) 0.0001(6) -0.0008(6)
C5 0.0246(8) 0.0208(7) 0.0346(9) -0.0001(7) 0.0001(6) 0.0032(6)
C6 0.0253(7) 0.0255(8) 0.0354(9) -0.0068(7) 0.0066(6) 0.0028(6)
C7 0.0251(7) 0.0254(8) 0.0262(8) -0.0049(6) 0.0066(6) -0.0005(6)
C7A 0.0208(7) 0.0189(7) 0.0212(7) -0.0024(5) 0.0013(5) -0.0003(5)
C8 0.0344(9) 0.0301(8) 0.0229(8) -0.0023(6) 0.0052(7) 0.0068(7)
C1' 0.0257(8) 0.0261(8) 0.0261(8) 0.0049(6) 0.0037(6) -0.0015(6)
O1' 0.0378(7) 0.0313(7) 0.0381(7) 0.0107(5) 0.0078(6) 0.0097(5)
O2' 0.0319(6) 0.0259(6) 0.0236(6) 0.0057(5) 0.0034(5) 0.0036(5)
C3' 0.0258(8) 0.0225(7) 0.0263(8) 0.0036(6) -0.0006(6) -0.0026(6)
C3A' 0.0231(7) 0.0232(7) 0.0243(8) 0.0022(6) -0.0016(6) -0.0051(6)
C4' 0.0310(8) 0.0264(8) 0.0337(9) 0.0075(7) -0.0064(7) -0.0029(7)
C5' 0.0373(10) 0.0405(10) 0.0273(9) 0.0116(7) -0.0061(7) -0.0101(8)
C6' 0.0385(10) 0.0466(11) 0.0230(8) 0.0027(7) 0.0029(7) -0.0114(8)
C7' 0.0290(8) 0.0347(9) 0.0279(8) -0.0007(7) 0.0045(7) -0.0046(7)
C7A' 0.0220(7) 0.0262(7) 0.0236(7) 0.0039(6) 0.0005(6) -0.0036(6)
C8' 0.0353(9) 0.0300(9) 0.0351(10) -0.0005(7) 0.0042(8) 0.0043(7)

loop_
_geom_bond_atom_site_label_1
_geom_bond_atom_site_label_2
_geom_bond_distance
_geom_bond_site_symmetry_2
_geom_bond_publ_flag
C1 O1 1.202(2) . ?
C1 O2 1.3804(19) . ?
C1 C7A 1.472(2) . ?
O2 C3 1.4027(19) . ?
C3 C8 1.323(2) . ?
C3 C3A 1.463(2) . ?
C3A C4 1.391(2) . ?
C3A C7A 1.393(2) . ?
C4 C5 1.393(2) . ?
C5 C6 1.399(3) . ?
C6 C7 1.382(3) . ?
C7 C7A 1.394(2) . ?
C1' O1' 1.198(2) . ?
C1' O2' 1.383(2) . ?
C1' C7A' 1.473(2) . ?
O2' C3' 1.4062(19) . ?
C3' C8' 1.316(3) . ?
C3' C3A' 1.467(2) . ?
C3A' C7A' 1.384(2) . ?
C3A' C4' 1.393(2) . ?
C4' C5' 1.391(3) . ?
C5' C6' 1.391(3) . ?
C6' C7' 1.392(3) . ?
C7' C7A' 1.386(2) . ?

loop_
_cod_related_entry_id
_cod_related_entry_database
_cod_related_entry_code
1 ChemSpider 8233181
